data_1576064
loop_
_publ_author_name
'Zhu, Yongkang'
'Deng, Yongjing'
'Li, Qianxi'
'Ding, Ning'
'Wang, Yulong'
'Wang, Mengzhu'
'Zhang, Kenneth Yin'
'Liu, Shujuan'
'Zhao, Qiang'

_publ_section_title
;
 Regulating charge transfer of copper(i) coordination compounds <i>via</i>
 conformation engineering for highly efficient radioluminescence and 3D
 X-ray imaging.
;
_journal_issue 47
_journal_name_full 'Chemical science'
_journal_page_first 22690
_journal_page_last 22700
_journal_paper_doi 10.1039/d5sc06329a
_journal_volume 16
_journal_year 2025
_chemical_formula_moiety 'C44 H36 Cu4 I4 N4 O4'
_chemical_formula_sum 'C44 H36 Cu4 I4 N4 O4'
_chemical_formula_weight 1446.53
_space_group_crystal_system monoclinic
_space_group_IT_number 15
_space_group_name_Hall '-C 2yc'
_space_group_name_H-M_alt 'C 1 2/c 1'
_atom_sites_solution_hydrogens geom
_audit_creation_date 2024-08-13
_audit_creation_method
;
Olex2 1.5
(compiled 2022.04.07 svn.rca3783a0 for OlexSys, GUI svn.r6498)
;
_audit_update_record
;
2024-10-15 deposited with the CCDC.	2025-10-22 downloaded from the CCDC.
;
_cell_angle_alpha 90
_cell_angle_beta 101.525(5)
_cell_angle_gamma 90
_cell_formula_units_Z 4
_cell_length_a 25.128(3)
_cell_length_b 9.0436(10)
_cell_length_c 21.557(2)
_cell_measurement_reflns_used 8471
_cell_measurement_temperature 298.99
_cell_measurement_theta_max 30.183
_cell_measurement_theta_min 2.276
_cell_volume 4800.0(9)
_computing_cell_refinement 'SAINT V8.38A (Bruker, 2018)'
_computing_data_reduction 'SAINT V8.38A (Bruker, 2018)'
_computing_molecular_graphics 'Olex2 1.5 (Dolomanov et al., 2009)'
_computing_publication_material 'Olex2 1.5 (Dolomanov et al., 2009)'
_computing_structure_refinement 'SHELXL 2018/3 (Sheldrick, 2015)'
_computing_structure_solution 'SHELXT 2018/2 (Sheldrick, 2018)'
_diffrn_ambient_temperature 298.99
_diffrn_measured_fraction_theta_full 0.999
_diffrn_measured_fraction_theta_max 0.998
_diffrn_measurement_device_type 'Bruker APEX-II CCD'
_diffrn_measurement_method '\f and \w scans'
_diffrn_radiation_type MoK\a
_diffrn_radiation_wavelength 0.71073
_diffrn_reflns_av_R_equivalents 0.0524
_diffrn_reflns_av_unetI/netI 0.0481
_diffrn_reflns_Laue_measured_fraction_full 0.999
_diffrn_reflns_Laue_measured_fraction_max 0.998
_diffrn_reflns_limit_h_max 20
_diffrn_reflns_limit_h_min -31
_diffrn_reflns_limit_k_max 11
_diffrn_reflns_limit_k_min -11
_diffrn_reflns_limit_l_max 26
_diffrn_reflns_limit_l_min -26
_diffrn_reflns_number 17585
_diffrn_reflns_point_group_measured_fraction_full 0.999
_diffrn_reflns_point_group_measured_fraction_max 0.998
_diffrn_reflns_theta_full 25.242
_diffrn_reflns_theta_max 26.371
_diffrn_reflns_theta_min 2.399
_exptl_absorpt_coefficient_mu 4.365
_exptl_absorpt_correction_T_max 0.7460
_exptl_absorpt_correction_T_min 0.2975
_exptl_absorpt_correction_type multi-scan
_exptl_absorpt_process_details
;
SADABS-2016/2 (Bruker,2016/2) was used for absorption correction.
wR2(int) was 0.1242 before and 0.0545 after correction.
The Ratio of minimum to maximum transmission is 0.3988.
The \l/2 correction factor is Not present.
;
_exptl_crystal_colour colourless
_exptl_crystal_colour_primary colourless
_exptl_crystal_density_diffrn 2.002
_exptl_crystal_description block
_exptl_crystal_F_000 2752
_refine_diff_density_max 0.715
_refine_diff_density_min -0.766
_refine_diff_density_rms 0.114
_refine_ls_extinction_coef 0.00078(4)
_refine_ls_extinction_expression Fc^*^=kFc[1+0.001xFc^2^\l^3^/sin(2\q)]^-1/4^
_refine_ls_extinction_method 'SHELXL-2018/3 (Sheldrick 2018)'
_refine_ls_goodness_of_fit_ref 1.019
_refine_ls_hydrogen_treatment constr
_refine_ls_matrix_type full
_refine_ls_number_parameters 260
_refine_ls_number_reflns 4908
_refine_ls_number_restraints 36
_refine_ls_restrained_S_all 1.033
_refine_ls_R_factor_all 0.0628
_refine_ls_R_factor_gt 0.0390
_refine_ls_shift/su_max 0.001
_refine_ls_shift/su_mean 0.000
_refine_ls_structure_factor_coef Fsqd
_refine_ls_weighting_details 'w=1/[\s^2^(Fo^2^)+(0.0270P)^2^+25.7385P] where P=(Fo^2^+2Fc^2^)/3'
_refine_ls_weighting_scheme calc
_refine_ls_wR_factor_gt 0.0794
_refine_ls_wR_factor_ref 0.0897
_reflns_Friedel_coverage 0.000
_reflns_number_gt 3646
_reflns_number_total 4908
_reflns_threshold_expression 'I > 2\s(I)'
_cod_data_source_file d5sc06329a3.cif
_cod_data_source_block 111111a
_cod_depositor_comments 'Adding full bibliography for 1576063--1576065.cif.'
_cod_original_cell_volume 4799.9(10)
_cod_database_code 1576064
_shelx_shelxl_version_number 2018/3
_shelx_space_group_comment
;
The symmetry employed for this shelxl refinement is uniquely defined
by the following loop, which should always be used as a source of
symmetry information in preference to the above space-group names.
They are only intended as comments.
;
_olex2_refinement_description
;
1. Uiso/Uaniso restraints and constraints
C29 \\sim C28 \\sim C27 \\sim C26 \\sim C25 \\sim C30: within 2A with sigma of
0.01 and sigma for terminal atoms of 0.02 within 2A
2.a Aromatic/amide H refined with riding coordinates:
 C7(H7), C19(H19), C6(H6), C10(H10), C15(H15), C13(H13), C20(H20), C16(H16),
 C17(H17), C9(H9), C14(H14), C23(H23), C22(H22), C29(H29), C30(H30), C26(H26),
 C27(H27), C28(H28)
2.b Fitted hexagon refined as free rotating group:
 C29(C30,C25,C26,C27,C28)
;
_olex2_submission_special_instructions 'No special instructions were received'

loop_
_space_group_symop_operation_xyz
'x, y, z'
'-x, y, -z+1/2'
'x+1/2, y+1/2, z'
'-x+1/2, y+1/2, -z+1/2'
'-x, -y, -z'
'x, -y, z-1/2'
'-x+1/2, -y+1/2, -z'
'x+1/2, -y+1/2, z-1/2'

loop_
_atom_site_label
_atom_site_type_symbol
_atom_site_fract_x
_atom_site_fract_y
_atom_site_fract_z
_atom_site_U_iso_or_equiv
_atom_site_adp_type
_atom_site_occupancy
_atom_site_site_symmetry_order
_atom_site_calc_flag
_atom_site_refinement_flags_posn
_atom_site_refinement_flags_adp
_atom_site_refinement_flags_occupancy
_atom_site_disorder_assembly
_atom_site_disorder_group
I2 I 0.51047(2) 0.31540(4) 0.65076(2) 0.04498(13) Uani 1 1 d . . . . .
I1 I 0.59072(2) 0.67840(4) 0.76527(2) 0.04675(13) Uani 1 1 d . . . . .
Cu4 Cu 0.50199(3) 0.59680(8) 0.68755(3) 0.0508(2) Uani 1 1 d . . . . .
Cu3 Cu 0.55655(3) 0.39691(8) 0.76668(4) 0.0522(2) Uani 1 1 d . . . . .
O11 O 0.74276(16) 0.0093(4) 0.9064(2) 0.0626(12) Uani 1 1 d . . . . .
N5 N 0.62100(17) 0.2677(5) 0.8042(2) 0.0436(11) Uani 1 1 d . . . . .
N18 N 0.48029(19) 0.7177(5) 0.6078(2) 0.0439(11) Uani 1 1 d . . . . .
O24 O 0.4000(2) 0.9790(5) 0.4622(2) 0.0825(16) Uani 1 1 d . . . . .
C7 C 0.7140(2) 0.2432(6) 0.8572(2) 0.0420(12) Uani 1 1 d . . . . .
H7 H 0.747994 0.286379 0.869747 0.050 Uiso 1 1 calc R U . . .
C19 C 0.4867(2) 0.8637(6) 0.6061(3) 0.0467(14) Uani 1 1 d . . . . .
H19 H 0.510652 0.908377 0.639225 0.056 Uiso 1 1 calc R U . . .
C6 C 0.6708(2) 0.3226(6) 0.8234(3) 0.0434(13) Uani 1 1 d . . . . .
H6 H 0.676814 0.420500 0.813536 0.052 Uiso 1 1 calc R U . . .
C10 C 0.6143(2) 0.1259(6) 0.8175(3) 0.0509(15) Uani 1 1 d . . . . .
H10 H 0.580328 0.083828 0.803105 0.061 Uiso 1 1 calc R U . . .
C8 C 0.7052(2) 0.0997(6) 0.8714(2) 0.0429(13) Uani 1 1 d . . . . .
C12 C 0.7952(2) 0.0637(6) 0.9278(3) 0.0453(13) Uani 1 1 d . . . . .
C21 C 0.4249(3) 0.8872(6) 0.5089(3) 0.0543(15) Uani 1 1 d . . . . .
C15 C 0.8987(3) 0.1642(7) 0.9718(3) 0.0591(17) Uani 1 1 d . . . . .
H15 H 0.933927 0.197295 0.986852 0.071 Uiso 1 1 calc R U . . .
C13 C 0.8094(3) 0.1194(7) 0.9873(3) 0.0569(16) Uani 1 1 d . . . . .
H13 H 0.784012 0.123135 1.013368 0.068 Uiso 1 1 calc R U . . .
C20 C 0.4601(3) 0.9507(7) 0.5587(3) 0.0579(17) Uani 1 1 d . . . . .
H20 H 0.465661 1.052438 0.559977 0.070 Uiso 1 1 calc R U . . .
C16 C 0.8836(3) 0.1088(8) 0.9118(3) 0.0661(18) Uani 1 1 d . . . . .
H16 H 0.908855 0.106253 0.885690 0.079 Uiso 1 1 calc R U . . .
C17 C 0.8320(3) 0.0568(8) 0.8892(3) 0.0637(18) Uani 1 1 d . . . . .
H17 H 0.822447 0.017839 0.848614 0.076 Uiso 1 1 calc R U . . .
C9 C 0.6543(2) 0.0384(6) 0.8508(3) 0.0525(15) Uani 1 1 d . . . . .
H9 H 0.647472 -0.059810 0.859354 0.063 Uiso 1 1 calc R U . . .
C14 C 0.8608(3) 0.1695(7) 1.0088(3) 0.0605(17) Uani 1 1 d . . . . .
H14 H 0.870204 0.208137 1.049520 0.073 Uiso 1 1 calc R U . . .
C23 C 0.4476(3) 0.6581(6) 0.5582(3) 0.0617(19) Uani 1 1 d . . . . .
H23 H 0.444186 0.555707 0.557292 0.074 Uiso 1 1 calc R U . . .
C22 C 0.4186(3) 0.7358(6) 0.5082(3) 0.0614(18) Uani 1 1 d . . . . .
H22 H 0.395450 0.688358 0.475077 0.074 Uiso 1 1 calc R U . . .
C29 C 0.26039(18) 0.8546(6) 0.4029(3) 0.093(2) Uani 1 1 d G U . . .
H29 H 0.229631 0.827089 0.417964 0.112 Uiso 1 1 calc R U . . .
C30 C 0.3075(2) 0.8945(6) 0.44513(19) 0.082(2) Uani 1 1 d G U . . .
H30 H 0.308342 0.893716 0.488443 0.099 Uiso 1 1 calc R U . . .
C25 C 0.35352(17) 0.9356(5) 0.4226(2) 0.0643(17) Uani 1 1 d G U . . .
C26 C 0.35233(18) 0.9368(6) 0.3579(2) 0.091(2) Uani 1 1 d G U . . .
H26 H 0.383091 0.964267 0.342809 0.109 Uiso 1 1 calc R U . . .
C27 C 0.3052(2) 0.8969(7) 0.31565(17) 0.106(3) Uani 1 1 d G U . . .
H27 H 0.304381 0.897641 0.272329 0.127 Uiso 1 1 calc R U . . .
C28 C 0.25920(18) 0.8558(6) 0.3382(3) 0.100(3) Uani 1 1 d G U . . .
H28 H 0.227651 0.829052 0.309905 0.120 Uiso 1 1 calc R U . . .

loop_
_atom_site_aniso_label
_atom_site_aniso_U_11
_atom_site_aniso_U_22
_atom_site_aniso_U_33
_atom_site_aniso_U_23
_atom_site_aniso_U_13
_atom_site_aniso_U_12
I2 0.0419(2) 0.0450(2) 0.0467(2) -0.01099(16) 0.00565(16) -0.00315(16)
I1 0.0351(2) 0.0496(2) 0.0531(2) -0.00662(17) 0.00299(16) -0.01170(16)
Cu4 0.0492(4) 0.0536(4) 0.0454(4) 0.0076(3) -0.0004(3) -0.0058(3)
Cu3 0.0358(4) 0.0545(4) 0.0611(4) -0.0022(3) -0.0032(3) 0.0090(3)
O11 0.041(2) 0.049(2) 0.089(3) 0.011(2) -0.007(2) 0.005(2)
N5 0.029(2) 0.048(3) 0.053(3) -0.004(2) 0.007(2) 0.001(2)
N18 0.045(3) 0.045(3) 0.038(2) 0.0003(19) -0.002(2) -0.004(2)
O24 0.095(4) 0.054(3) 0.077(3) 0.016(2) -0.037(3) -0.012(3)
C7 0.027(3) 0.047(3) 0.049(3) -0.001(3) 0.002(2) -0.003(2)
C19 0.051(4) 0.045(3) 0.042(3) -0.006(2) 0.004(3) -0.014(3)
C6 0.032(3) 0.045(3) 0.052(3) 0.003(3) 0.005(2) 0.000(2)
C10 0.030(3) 0.047(3) 0.073(4) -0.010(3) 0.003(3) -0.004(3)
C8 0.039(3) 0.044(3) 0.045(3) -0.003(2) 0.007(3) 0.006(3)
C12 0.031(3) 0.049(3) 0.057(3) 0.012(3) 0.010(3) 0.012(3)
C21 0.062(4) 0.045(3) 0.050(3) 0.003(3) -0.004(3) 0.000(3)
C15 0.046(4) 0.053(4) 0.076(4) 0.007(3) 0.003(3) 0.002(3)
C13 0.046(4) 0.072(4) 0.056(4) -0.006(3) 0.019(3) 0.010(3)
C20 0.070(4) 0.045(3) 0.054(3) -0.002(3) 0.001(3) -0.012(3)
C16 0.045(4) 0.090(5) 0.069(4) 0.017(4) 0.027(3) 0.009(4)
C17 0.064(4) 0.085(5) 0.040(3) -0.003(3) 0.006(3) 0.009(4)
C9 0.041(3) 0.036(3) 0.077(4) -0.006(3) 0.004(3) -0.004(3)
C14 0.048(4) 0.073(4) 0.059(4) -0.013(3) 0.008(3) 0.000(3)
C23 0.082(5) 0.035(3) 0.057(4) -0.003(3) -0.012(4) -0.002(3)
C22 0.080(5) 0.042(3) 0.051(3) -0.008(3) -0.016(3) -0.004(3)
C29 0.074(4) 0.076(4) 0.127(5) 0.009(4) 0.012(5) 0.009(4)
C30 0.083(5) 0.069(4) 0.091(4) 0.007(4) 0.008(4) 0.007(4)
C25 0.067(4) 0.053(3) 0.067(4) 0.000(3) 0.000(3) 0.013(3)
C26 0.065(4) 0.133(5) 0.071(4) -0.012(4) 0.005(4) 0.022(4)
C27 0.079(5) 0.153(6) 0.076(4) -0.029(4) -0.005(4) 0.036(5)
C28 0.073(4) 0.103(5) 0.110(5) -0.029(5) -0.013(5) 0.029(4)

loop_
_atom_type_symbol
_atom_type_description
_atom_type_scat_dispersion_real
_atom_type_scat_dispersion_imag
_atom_type_scat_source
C C 0.0033 0.0016 'International Tables Vol C Tables 4.2.6.8 and 6.1.1.4'
H H 0.0000 0.0000 'International Tables Vol C Tables 4.2.6.8 and 6.1.1.4'
Cu Cu 0.3201 1.2651 'International Tables Vol C Tables 4.2.6.8 and 6.1.1.4'
I I -0.4742 1.8119 'International Tables Vol C Tables 4.2.6.8 and 6.1.1.4'
N N 0.0061 0.0033 'International Tables Vol C Tables 4.2.6.8 and 6.1.1.4'
O O 0.0106 0.0060 'International Tables Vol C Tables 4.2.6.8 and 6.1.1.4'

loop_
_geom_angle_atom_site_label_1
_geom_angle_atom_site_label_2
_geom_angle_atom_site_label_3
_geom_angle
_geom_angle_site_symmetry_1
_geom_angle_site_symmetry_3
_geom_angle_publ_flag
Cu4 I2 Cu3 57.76(2) . 2_656 ?
Cu3 I2 Cu4 60.12(2) . . ?
Cu3 I2 Cu3 61.82(3) . 2_656 ?
Cu4 I1 Cu4 59.79(3) . 2_656 ?
Cu4 I1 Cu3 60.42(2) . . ?
Cu3 I1 Cu4 57.28(2) . 2_656 ?
I2 Cu4 I1 118.31(3) . 2_656 ?
I2 Cu4 Cu4 108.278(17) . 2_656 ?
I1 Cu4 I2 110.42(3) . . ?
I1 Cu4 I1 110.82(3) . 2_656 ?
I1 Cu4 Cu4 63.89(3) . 2_656 ?
I1 Cu4 Cu3 61.19(2) . . ?
I1 Cu4 Cu3 114.90(3) . 2_656 ?
Cu4 Cu4 I1 56.32(3) 2_656 2_656 ?
Cu3 Cu4 I2 62.94(3) 2_656 . ?
Cu3 Cu4 I2 59.08(2) . . ?
Cu3 Cu4 I1 107.61(3) . 2_656 ?
Cu3 Cu4 I1 58.86(3) 2_656 2_656 ?
Cu3 Cu4 Cu4 59.74(3) 2_656 2_656 ?
Cu3 Cu4 Cu4 58.80(3) . 2_656 ?
Cu3 Cu4 Cu3 63.33(3) 2_656 . ?
N18 Cu4 I2 106.58(13) . . ?
N18 Cu4 I1 116.35(13) . . ?
N18 Cu4 I1 93.64(14) . 2_656 ?
N18 Cu4 Cu4 141.98(14) . 2_656 ?
N18 Cu4 Cu3 127.78(13) . 2_656 ?
N18 Cu4 Cu3 158.15(14) . . ?
I2 Cu3 I2 108.92(3) . 2_656 ?
I2 Cu3 I1 109.53(3) . . ?
I2 Cu3 Cu4 111.88(3) . 2_656 ?
I2 Cu3 Cu4 60.80(2) . . ?
I2 Cu3 Cu3 56.58(3) 2_656 2_656 ?
I2 Cu3 Cu3 61.60(3) . 2_656 ?
I1 Cu3 I2 119.57(3) . 2_656 ?
I1 Cu3 Cu3 107.963(17) . 2_656 ?
Cu4 Cu3 I2 59.30(3) 2_656 2_656 ?
Cu4 Cu3 I2 106.80(3) . 2_656 ?
Cu4 Cu3 I1 63.86(3) 2_656 . ?
Cu4 Cu3 I1 58.39(2) . . ?
Cu4 Cu3 Cu4 61.45(3) 2_656 . ?
Cu4 Cu3 Cu3 58.79(3) 2_656 2_656 ?
Cu4 Cu3 Cu3 57.88(3) . 2_656 ?
N5 Cu3 I2 112.36(13) . . ?
N5 Cu3 I2 97.43(13) . 2_656 ?
N5 Cu3 I1 108.57(13) . . ?
N5 Cu3 Cu4 134.79(13) . 2_656 ?
N5 Cu3 Cu4 155.75(14) . . ?
N5 Cu3 Cu3 142.54(13) . 2_656 ?
C8 O11 C12 118.4(4) . . ?
C6 N5 Cu3 122.3(4) . . ?
C10 N5 Cu3 121.0(4) . . ?
C10 N5 C6 116.3(5) . . ?
C19 N18 Cu4 123.2(4) . . ?
C23 N18 Cu4 119.0(4) . . ?
C23 N18 C19 116.1(5) . . ?
C21 O24 C25 120.0(5) . . ?
C6 C7 H7 121.0 . . ?
C8 C7 H7 121.0 . . ?
C8 C7 C6 118.0(5) . . ?
N18 C19 H19 118.2 . . ?
N18 C19 C20 123.6(5) . . ?
C20 C19 H19 118.2 . . ?
N5 C6 C7 124.0(5) . . ?
N5 C6 H6 118.0 . . ?
C7 C6 H6 118.0 . . ?
N5 C10 H10 117.9 . . ?
N5 C10 C9 124.1(5) . . ?
C9 C10 H10 117.9 . . ?
O11 C8 C7 125.0(5) . . ?
O11 C8 C9 115.7(5) . . ?
C7 C8 C9 119.3(5) . . ?
C13 C12 O11 119.7(5) . . ?
C13 C12 C17 120.7(6) . . ?
C17 C12 O11 119.6(5) . . ?
O24 C21 C20 117.0(5) . . ?
O24 C21 C22 124.4(5) . . ?
C20 C21 C22 118.6(5) . . ?
C16 C15 H15 120.9 . . ?
C14 C15 H15 120.9 . . ?
C14 C15 C16 118.2(6) . . ?
C12 C13 H13 120.1 . . ?
C12 C13 C14 119.8(6) . . ?
C14 C13 H13 120.1 . . ?
C19 C20 C21 119.3(5) . . ?
C19 C20 H20 120.3 . . ?
C21 C20 H20 120.3 . . ?
C15 C16 H16 119.2 . . ?
C15 C16 C17 121.7(6) . . ?
C17 C16 H16 119.2 . . ?
C12 C17 C16 118.4(6) . . ?
C12 C17 H17 120.8 . . ?
C16 C17 H17 120.8 . . ?
C10 C9 C8 118.2(5) . . ?
C10 C9 H9 120.9 . . ?
C8 C9 H9 120.9 . . ?
C15 C14 C13 121.1(6) . . ?
C15 C14 H14 119.4 . . ?
C13 C14 H14 119.4 . . ?
N18 C23 H23 117.5 . . ?
N18 C23 C22 125.0(5) . . ?
C22 C23 H23 117.5 . . ?
C21 C22 H22 121.3 . . ?
C23 C22 C21 117.3(5) . . ?
C23 C22 H22 121.3 . . ?
C30 C29 H29 120.0 . . ?
C30 C29 C28 120.0 . . ?
C28 C29 H29 120.0 . . ?
C29 C30 H30 120.0 . . ?
C25 C30 C29 120.0 . . ?
C25 C30 H30 120.0 . . ?
O24 C25 C30 121.9(4) . . ?
O24 C25 C26 118.1(4) . . ?
C26 C25 C30 120.0 . . ?
C25 C26 H26 120.0 . . ?
C25 C26 C27 120.0 . . ?
C27 C26 H26 120.0 . . ?
C26 C27 H27 120.0 . . ?
C28 C27 C26 120.0 . . ?
C28 C27 H27 120.0 . . ?
C29 C28 H28 120.0 . . ?
C27 C28 C29 120.0 . . ?
C27 C28 H28 120.0 . . ?

loop_
_geom_bond_atom_site_label_1
_geom_bond_atom_site_label_2
_geom_bond_distance
_geom_bond_site_symmetry_2
_geom_bond_publ_flag
I2 Cu4 2.6867(9) . ?
I2 Cu3 2.6405(8) . ?
I2 Cu3 2.7827(9) 2_656 ?
I1 Cu4 2.6134(8) . ?
I1 Cu4 2.8200(9) 2_656 ?
I1 Cu3 2.6887(9) . ?
Cu4 Cu4 2.7139(14) 2_656 ?
Cu4 Cu3 2.6428(11) 2_656 ?
Cu4 Cu3 2.6688(10) . ?
Cu4 N18 2.018(4) . ?
Cu3 Cu3 2.7886(14) 2_656 ?
Cu3 N5 2.030(4) . ?
O11 C8 1.358(6) . ?
O11 C12 1.395(7) . ?
N5 C6 1.333(7) . ?
N5 C10 1.332(7) . ?
N18 C19 1.332(7) . ?
N18 C23 1.325(7) . ?
O24 C21 1.356(7) . ?
O24 C25 1.360(6) . ?
C7 H7 0.9300 . ?
C7 C6 1.381(7) . ?
C7 C8 1.362(8) . ?
C19 H19 0.9300 . ?
C19 C20 1.354(8) . ?
C6 H6 0.9300 . ?
C10 H10 0.9300 . ?
C10 C9 1.364(8) . ?
C8 C9 1.384(8) . ?
C12 C13 1.359(8) . ?
C12 C17 1.363(8) . ?
C21 C20 1.375(8) . ?
C21 C22 1.378(8) . ?
C15 H15 0.9300 . ?
C15 C16 1.367(9) . ?
C15 C14 1.360(9) . ?
C13 H13 0.9300 . ?
C13 C14 1.360(8) . ?
C20 H20 0.9300 . ?
C16 H16 0.9300 . ?
C16 C17 1.372(9) . ?
C17 H17 0.9300 . ?
C9 H9 0.9300 . ?
C14 H14 0.9300 . ?
C23 H23 0.9300 . ?
C23 C22 1.370(8) . ?
C22 H22 0.9300 . ?
C29 H29 0.9300 . ?
C29 C30 1.3900 . ?
C29 C28 1.3900 . ?
C30 H30 0.9300 . ?
C30 C25 1.3900 . ?
C25 C26 1.3900 . ?
C26 H26 0.9300 . ?
C26 C27 1.3900 . ?
C27 H27 0.9300 . ?
C27 C28 1.3900 . ?
C28 H28 0.9300 . ?

loop_
_geom_torsion_atom_site_label_1
_geom_torsion_atom_site_label_2
_geom_torsion_atom_site_label_3
_geom_torsion_atom_site_label_4
_geom_torsion
_geom_torsion_site_symmetry_1
_geom_torsion_site_symmetry_2
_geom_torsion_site_symmetry_3
_geom_torsion_site_symmetry_4
_geom_torsion_publ_flag
Cu4 N18 C19 C20 -161.9(5) . . . . ?
Cu4 N18 C23 C22 162.0(6) . . . . ?
Cu3 N5 C6 C7 170.5(4) . . . . ?
Cu3 N5 C10 C9 -170.2(5) . . . . ?
O11 C8 C9 C10 177.5(5) . . . . ?
O11 C12 C13 C14 178.5(5) . . . . ?
O11 C12 C17 C16 -178.9(6) . . . . ?
N5 C10 C9 C8 -0.9(10) . . . . ?
N18 C19 C20 C21 -0.7(10) . . . . ?
N18 C23 C22 C21 1.7(12) . . . . ?
O24 C21 C20 C19 -179.0(6) . . . . ?
O24 C21 C22 C23 178.3(7) . . . . ?
O24 C25 C26 C27 -178.4(5) . . . . ?
C7 C8 C9 C10 -1.0(9) . . . . ?
C19 N18 C23 C22 -3.5(10) . . . . ?
C6 N5 C10 C9 2.4(9) . . . . ?
C6 C7 C8 O11 -177.1(5) . . . . ?
C6 C7 C8 C9 1.3(8) . . . . ?
C10 N5 C6 C7 -2.1(8) . . . . ?
C8 O11 C12 C13 96.7(7) . . . . ?
C8 O11 C12 C17 -85.1(7) . . . . ?
C8 C7 C6 N5 0.3(9) . . . . ?
C12 O11 C8 C7 -2.6(8) . . . . ?
C12 O11 C8 C9 178.9(5) . . . . ?
C12 C13 C14 C15 -0.5(10) . . . . ?
C21 O24 C25 C30 57.6(7) . . . . ?
C21 O24 C25 C26 -124.1(6) . . . . ?
C15 C16 C17 C12 1.1(11) . . . . ?
C13 C12 C17 C16 -0.7(10) . . . . ?
C20 C21 C22 C23 0.7(11) . . . . ?
C16 C15 C14 C13 0.9(10) . . . . ?
C17 C12 C13 C14 0.3(10) . . . . ?
C14 C15 C16 C17 -1.3(10) . . . . ?
C23 N18 C19 C20 3.0(9) . . . . ?
C22 C21 C20 C19 -1.2(10) . . . . ?
C29 C30 C25 O24 178.3(5) . . . . ?
C29 C30 C25 C26 0.0 . . . . ?
C30 C29 C28 C27 0.0 . . . . ?
C30 C25 C26 C27 0.0 . . . . ?
C25 O24 C21 C20 -159.5(6) . . . . ?
C25 O24 C21 C22 22.9(10) . . . . ?
C25 C26 C27 C28 0.0 . . . . ?
C26 C27 C28 C29 0.0 . . . . ?
C28 C29 C30 C25 0.0 . . . . ?
